data_4515882
loop_
_publ_author_name
'Nomura, Eisaku'
'Noda, Takumi'
'Gomi, Daiki'
'Mori, Hajime'

_publ_section_title
;
 Substituent Effect on the Formation of Arylindanes by Dimerization of
 Ferulic Acid and its Related Compounds.
;
_journal_issue 10
_journal_name_full 'ACS omega'
_journal_page_first 12746
_journal_page_last 12753
_journal_paper_doi 10.1021/acsomega.8b01953
_journal_volume 3
_journal_year 2018
_chemical_formula_sum 'C24 H28 O8'
_chemical_formula_weight 444.46
_chemical_name_common 3C(alpha)
_space_group_crystal_system triclinic
_space_group_IT_number 2
_space_group_name_Hall '-P 1'
_space_group_name_H-M_alt 'P -1'
_atom_sites_solution_hydrogens geom
_audit_creation_method SHELXL-2013
_cell_angle_alpha 59.9870(10)
_cell_angle_beta 80.1470(10)
_cell_angle_gamma 88.8940(10)
_cell_formula_units_Z 2
_cell_length_a 10.60195(19)
_cell_length_b 10.75301(19)
_cell_length_c 11.3032(2)
_cell_measurement_reflns_used 8408
_cell_measurement_temperature 123(2)
_cell_measurement_theta_max 68.13
_cell_measurement_theta_min 4.25
_cell_volume 1096.03(4)
_computing_structure_refinement 'SHELXL-2013 (Sheldrick, 2013)'
_diffrn_ambient_temperature 123(2)
_diffrn_detector_area_resol_mean 10.000
_diffrn_measured_fraction_theta_full 0.976
_diffrn_measured_fraction_theta_max 0.974
_diffrn_measurement_device_type 'Rigaku R-AXIS RAPID'
_diffrn_radiation_type CuK\a
_diffrn_radiation_wavelength 1.54187
_diffrn_reflns_av_R_equivalents 0.0584
_diffrn_reflns_av_unetI/netI 0.0651
_diffrn_reflns_Laue_measured_fraction_full 0.976
_diffrn_reflns_Laue_measured_fraction_max 0.974
_diffrn_reflns_limit_h_max 12
_diffrn_reflns_limit_h_min -12
_diffrn_reflns_limit_k_max 12
_diffrn_reflns_limit_k_min -12
_diffrn_reflns_limit_l_max 13
_diffrn_reflns_limit_l_min -13
_diffrn_reflns_number 11257
_diffrn_reflns_point_group_measured_fraction_full 0.976
_diffrn_reflns_point_group_measured_fraction_max 0.974
_diffrn_reflns_theta_full 67.687
_diffrn_reflns_theta_max 68.195
_diffrn_reflns_theta_min 4.245
_exptl_absorpt_coefficient_mu 0.841
_exptl_absorpt_correction_T_max 0.845
_exptl_absorpt_correction_T_min 0.605
_exptl_absorpt_correction_type multi-scan
_exptl_absorpt_process_details 'ABSCOR (Rigaku, 1995)'
_exptl_crystal_colour colorless
_exptl_crystal_density_diffrn 1.347
_exptl_crystal_description prism
_exptl_crystal_F_000 472
_exptl_crystal_size_max 0.400
_exptl_crystal_size_mid 0.300
_exptl_crystal_size_min 0.200
_refine_diff_density_max 0.954
_refine_diff_density_min -0.389
_refine_diff_density_rms 0.068
_refine_ls_extinction_method none
_refine_ls_goodness_of_fit_ref 1.068
_refine_ls_hydrogen_treatment constr
_refine_ls_matrix_type full
_refine_ls_number_parameters 289
_refine_ls_number_reflns 3901
_refine_ls_number_restraints 0
_refine_ls_restrained_S_all 1.068
_refine_ls_R_factor_all 0.0926
_refine_ls_R_factor_gt 0.0759
_refine_ls_shift/su_max 0.000
_refine_ls_shift/su_mean 0.000
_refine_ls_structure_factor_coef Fsqd
_refine_ls_weighting_details 'w=1/[\s^2^(Fo^2^)+(0.0758P)^2^+1.7079P] where P=(Fo^2^+2Fc^2^)/3'
_refine_ls_weighting_scheme calc
_refine_ls_wR_factor_gt 0.1905
_refine_ls_wR_factor_ref 0.2000
_reflns_Friedel_coverage 0.000
_reflns_number_gt 3028
_reflns_number_total 3901
_reflns_threshold_expression 'I > 2\s(I)'
_cod_data_source_file ao8b01953_si_003.cif
_cod_data_source_block shelxl
_cod_database_code 4515882
_shelx_space_group_comment
;
The symmetry employed for this shelxl refinement is uniquely defined
by the following loop, which should always be used as a source of
symmetry information in preference to the above space-group names.
They are only intended as comments.
;
_shelx_estimated_absorpt_t_min 0.730
_shelx_estimated_absorpt_t_max 0.850
_shelxl_version_number 2013-4

loop_
_space_group_symop_operation_xyz
'x, y, z'
'-x, -y, -z'

loop_
_atom_site_label
_atom_site_type_symbol
_atom_site_fract_x
_atom_site_fract_y
_atom_site_fract_z
_atom_site_U_iso_or_equiv
_atom_site_adp_type
_atom_site_occupancy
_atom_site_site_symmetry_order
_atom_site_calc_flag
_atom_site_refinement_flags_posn
_atom_site_refinement_flags_adp
O1 O 0.6933(2) 0.9832(2) -0.1085(2) 0.0367(6) Uani 1 1 d . .
O2 O 0.8089(2) 0.8947(2) 0.1053(2) 0.0325(5) Uani 1 1 d . .
H2 H 0.8190 0.9708 0.0275 0.039 Uiso 1 1 calc R U
O3 O -0.0198(2) 0.7953(3) -0.0679(2) 0.0386(6) Uani 1 1 d . .
O4 O 0.0652(2) 0.8335(2) 0.1227(3) 0.0350(6) Uani 1 1 d . .
H4A H 0.0026 0.8659 0.0825 0.042 Uiso 1 1 calc R U
O5 O 0.7194(3) 0.3904(3) 0.5153(3) 0.0490(7) Uani 1 1 d . .
O6 O 0.8122(3) 0.2587(3) 0.4259(3) 0.0515(7) Uani 1 1 d . .
O7 O 0.3496(3) 0.2028(3) 0.3247(3) 0.0491(7) Uani 1 1 d . .
O8 O 0.2786(3) 0.2220(2) 0.5135(2) 0.0402(6) Uani 1 1 d . .
C1 C 0.5514(3) 0.7610(3) 0.0086(3) 0.0289(7) Uani 1 1 d . .
H1 H 0.5087 0.7903 -0.0677 0.035 Uiso 1 1 calc R U
C2 C 0.6494(3) 0.8492(3) 0.0012(3) 0.0283(7) Uani 1 1 d . .
C3 C 0.7122(3) 0.8047(3) 0.1142(3) 0.0282(7) Uani 1 1 d . .
C4 C 0.6749(3) 0.6752(4) 0.2354(4) 0.0366(8) Uani 1 1 d . .
H4 H 0.7162 0.6466 0.3124 0.044 Uiso 1 1 calc R U
C5 C 0.5756(3) 0.5871(4) 0.2432(4) 0.0356(8) Uani 1 1 d . .
C6 C 0.5170(4) 0.4404(4) 0.3644(4) 0.0412(9) Uani 1 1 d . .
H6 H 0.4969 0.4451 0.4517 0.049 Uiso 1 1 calc R U
C7 C 0.3901(3) 0.4263(3) 0.3194(3) 0.0312(7) Uani 1 1 d . .
H7 H 0.3245 0.4732 0.3554 0.037 Uiso 1 1 calc R U
C8 C 0.4120(3) 0.5170(3) 0.1588(3) 0.0274(7) Uani 1 1 d . .
H8 H 0.4471 0.4560 0.1190 0.033 Uiso 1 1 calc R U
C9 C 0.5168(3) 0.6294(3) 0.1289(3) 0.0276(7) Uani 1 1 d . .
C10 C 0.2933(3) 0.5826(3) 0.1004(3) 0.0281(7) Uani 1 1 d . .
C11 C 0.2291(3) 0.6762(3) 0.1378(3) 0.0296(7) Uani 1 1 d . .
H11 H 0.2586 0.6952 0.2025 0.035 Uiso 1 1 calc R U
C12 C 0.1239(3) 0.7413(3) 0.0826(3) 0.0301(7) Uani 1 1 d . .
C13 C 0.0811(3) 0.7182(3) -0.0158(3) 0.0313(7) Uani 1 1 d . .
C14 C 0.1424(3) 0.6240(4) -0.0525(3) 0.0321(7) Uani 1 1 d . .
H14 H 0.1125 0.6051 -0.1169 0.038 Uiso 1 1 calc R U
C15 C 0.2483(3) 0.5567(3) 0.0055(3) 0.0299(7) Uani 1 1 d . .
H15 H 0.2900 0.4925 -0.0203 0.036 Uiso 1 1 calc R U
C16 C 0.6063(4) 0.3241(4) 0.3837(4) 0.0418(9) Uani 1 1 d . .
H16A H 0.6399 0.3334 0.2922 0.050 Uiso 1 1 calc R U
H16B H 0.5573 0.2291 0.4436 0.050 Uiso 1 1 calc R U
C17 C 0.7180(3) 0.3299(3) 0.4486(3) 0.0319(7) Uani 1 1 d . .
C18 C 0.9259(4) 0.2595(5) 0.4930(5) 0.0636(13) Uani 1 1 d . .
H18A H 0.8940 0.2482 0.5858 0.076 Uiso 1 1 calc R U
H18B H 0.9782 0.1780 0.5053 0.076 Uiso 1 1 calc R U
C19 C 1.0077(4) 0.4012(6) 0.4002(5) 0.0660(13) Uani 1 1 d . .
H19A H 1.0483 0.4060 0.3132 0.079 Uiso 1 1 calc R U
H19B H 1.0743 0.4073 0.4479 0.079 Uiso 1 1 calc R U
H19C H 0.9533 0.4817 0.3796 0.079 Uiso 1 1 calc R U
C20 C 0.3384(3) 0.2724(4) 0.3810(3) 0.0319(7) Uani 1 1 d . .
C21 C 0.2312(4) 0.0702(4) 0.5955(4) 0.0440(9) Uani 1 1 d . .
H21A H 0.2116 0.0366 0.5331 0.053 Uiso 1 1 calc R U
H21B H 0.1511 0.0584 0.6609 0.053 Uiso 1 1 calc R U
C22 C 0.3300(4) -0.0182(4) 0.6751(4) 0.0456(9) Uani 1 1 d . .
H22A H 0.4001 -0.0267 0.6113 0.055 Uiso 1 1 calc R U
H22B H 0.2906 -0.1144 0.7463 0.055 Uiso 1 1 calc R U
H22C H 0.3640 0.0285 0.7198 0.055 Uiso 1 1 calc R U
C23 C 0.6150(4) 1.0496(4) -0.2115(3) 0.0370(8) Uani 1 1 d . .
H23A H 0.6168 0.9981 -0.2627 0.044 Uiso 1 1 calc R U
H23B H 0.6478 1.1502 -0.2761 0.044 Uiso 1 1 calc R U
H23C H 0.5265 1.0464 -0.1664 0.044 Uiso 1 1 calc R U
C24 C -0.0586(4) 0.7923(4) -0.1817(4) 0.0386(8) Uani 1 1 d . .
H24A H 0.0170 0.8113 -0.2535 0.046 Uiso 1 1 calc R U
H24B H -0.1188 0.8661 -0.2208 0.046 Uiso 1 1 calc R U
H24C H -0.1005 0.6972 -0.1486 0.046 Uiso 1 1 calc R U

loop_
_atom_site_aniso_label
_atom_site_aniso_U_11
_atom_site_aniso_U_22
_atom_site_aniso_U_33
_atom_site_aniso_U_23
_atom_site_aniso_U_13
_atom_site_aniso_U_12
O1 0.0361(14) 0.0305(12) 0.0343(12) -0.0078(10) -0.0118(11) -0.0037(10)
O2 0.0292(13) 0.0282(11) 0.0365(12) -0.0121(10) -0.0112(10) -0.0007(9)
O3 0.0342(14) 0.0481(14) 0.0422(14) -0.0263(12) -0.0177(11) 0.0137(11)
O4 0.0291(13) 0.0362(12) 0.0516(14) -0.0284(12) -0.0169(11) 0.0115(10)
O5 0.067(2) 0.0436(15) 0.0361(14) -0.0204(12) -0.0072(13) -0.0032(13)
O6 0.0458(17) 0.0502(16) 0.0572(17) -0.0271(14) -0.0072(13) 0.0139(13)
O7 0.070(2) 0.0350(13) 0.0418(14) -0.0213(12) -0.0002(13) -0.0078(13)
O8 0.0462(16) 0.0322(12) 0.0361(13) -0.0145(11) -0.0004(11) -0.0077(11)
C1 0.0269(18) 0.0304(16) 0.0293(16) -0.0142(14) -0.0079(13) 0.0048(13)
C2 0.0260(17) 0.0262(15) 0.0306(16) -0.0131(13) -0.0048(13) 0.0046(13)
C3 0.0232(17) 0.0282(16) 0.0337(17) -0.0152(14) -0.0078(13) 0.0027(13)
C4 0.035(2) 0.0332(17) 0.0388(19) -0.0132(15) -0.0149(16) 0.0017(15)
C5 0.034(2) 0.0291(17) 0.0376(18) -0.0111(15) -0.0120(15) 0.0005(14)
C6 0.044(2) 0.0329(18) 0.041(2) -0.0121(16) -0.0148(17) -0.0010(16)
C7 0.0331(19) 0.0281(16) 0.0315(17) -0.0131(14) -0.0097(14) -0.0001(14)
C8 0.0255(17) 0.0260(15) 0.0321(16) -0.0152(13) -0.0070(13) 0.0034(13)
C9 0.0238(17) 0.0257(15) 0.0344(17) -0.0155(14) -0.0074(13) 0.0043(12)
C10 0.0260(17) 0.0241(15) 0.0299(16) -0.0101(13) -0.0062(13) -0.0010(12)
C11 0.0289(18) 0.0282(16) 0.0350(17) -0.0173(14) -0.0095(14) 0.0003(13)
C12 0.0275(18) 0.0252(15) 0.0365(17) -0.0143(14) -0.0072(14) -0.0001(13)
C13 0.0260(18) 0.0306(17) 0.0353(17) -0.0144(14) -0.0081(14) 0.0023(13)
C14 0.0291(18) 0.0376(18) 0.0329(17) -0.0194(15) -0.0086(14) 0.0010(14)
C15 0.0268(17) 0.0299(16) 0.0338(17) -0.0171(14) -0.0045(14) -0.0002(13)
C16 0.039(2) 0.0371(19) 0.047(2) -0.0190(17) -0.0100(17) 0.0018(16)
C17 0.037(2) 0.0318(17) 0.0274(16) -0.0149(14) -0.0075(14) 0.0051(14)
C18 0.046(3) 0.077(3) 0.070(3) -0.035(3) -0.024(2) 0.017(2)
C19 0.042(3) 0.092(4) 0.069(3) -0.045(3) -0.006(2) -0.001(2)
C20 0.0272(18) 0.0339(17) 0.0347(17) -0.0165(15) -0.0084(14) 0.0022(14)
C21 0.048(2) 0.0346(19) 0.038(2) -0.0115(16) -0.0031(17) -0.0125(17)
C22 0.052(3) 0.0340(19) 0.045(2) -0.0178(17) -0.0033(18) -0.0012(17)
C23 0.045(2) 0.0287(17) 0.0317(17) -0.0090(14) -0.0137(16) -0.0009(15)
C24 0.034(2) 0.045(2) 0.0369(18) -0.0187(16) -0.0141(16) 0.0048(16)

loop_
_atom_type_symbol
_atom_type_description
_atom_type_scat_dispersion_real
_atom_type_scat_dispersion_imag
_atom_type_scat_source
C C 0.0181 0.0091 'International Tables Vol C Tables 4.2.6.8 and 6.1.1.4'
H H 0.0000 0.0000 'International Tables Vol C Tables 4.2.6.8 and 6.1.1.4'
O O 0.0492 0.0322 'International Tables Vol C Tables 4.2.6.8 and 6.1.1.4'

loop_
_geom_angle_atom_site_label_1
_geom_angle_atom_site_label_2
_geom_angle_atom_site_label_3
_geom_angle
C2 O1 C23 116.5(2)
C3 O2 H2 109.5
C13 O3 C24 117.9(3)
C12 O4 H4A 109.5
C17 O6 C18 112.5(3)
C20 O8 C21 117.7(3)
C9 C1 C2 118.8(3)
C9 C1 H1 120.6
C2 C1 H1 120.6
O1 C2 C1 126.1(3)
O1 C2 C3 113.7(3)
C1 C2 C3 120.2(3)
C4 C3 O2 119.9(3)
C4 C3 C2 120.8(3)
O2 C3 C2 119.3(3)
C3 C4 C5 119.0(3)
C3 C4 H4 120.5
C5 C4 H4 120.5
C4 C5 C9 120.0(3)
C4 C5 C6 129.0(3)
C9 C5 C6 111.0(3)
C16 C6 C5 111.4(3)
C16 C6 C7 115.3(3)
C5 C6 C7 101.1(3)
C16 C6 H6 109.6
C5 C6 H6 109.6
C7 C6 H6 109.6
C20 C7 C8 114.9(3)
C20 C7 C6 113.5(3)
C8 C7 C6 107.6(3)
C20 C7 H7 106.8
C8 C7 H7 106.8
C6 C7 H7 106.8
C10 C8 C9 113.1(2)
C10 C8 C7 114.6(3)
C9 C8 C7 101.2(2)
C10 C8 H8 109.2
C9 C8 H8 109.2
C7 C8 H8 109.2
C1 C9 C5 121.2(3)
C1 C9 C8 127.2(3)
C5 C9 C8 111.5(3)
C15 C10 C11 118.3(3)
C15 C10 C8 121.8(3)
C11 C10 C8 119.9(3)
C12 C11 C10 121.1(3)
C12 C11 H11 119.4
C10 C11 H11 119.4
C11 C12 O4 118.4(3)
C11 C12 C13 120.4(3)
O4 C12 C13 121.1(3)
O3 C13 C14 126.3(3)
O3 C13 C12 114.5(3)
C14 C13 C12 119.2(3)
C13 C14 C15 120.0(3)
C13 C14 H14 120.0
C15 C14 H14 120.0
C10 C15 C14 120.9(3)
C10 C15 H15 119.5
C14 C15 H15 119.5
C6 C16 C17 113.0(3)
C6 C16 H16A 109.0
C17 C16 H16A 109.0
C6 C16 H16B 109.0
C17 C16 H16B 109.0
H16A C16 H16B 107.8
O5 C17 O6 124.5(3)
O5 C17 C16 124.4(3)
O6 C17 C16 111.1(3)
C19 C18 O6 109.2(4)
C19 C18 H18A 109.8
O6 C18 H18A 109.8
C19 C18 H18B 109.8
O6 C18 H18B 109.8
H18A C18 H18B 108.3
C18 C19 H19A 109.5
C18 C19 H19B 109.5
H19A C19 H19B 109.5
C18 C19 H19C 109.5
H19A C19 H19C 109.5
H19B C19 H19C 109.5
O7 C20 O8 124.1(3)
O7 C20 C7 126.6(3)
O8 C20 C7 109.2(3)
O8 C21 C22 110.1(3)
O8 C21 H21A 109.6
C22 C21 H21A 109.6
O8 C21 H21B 109.6
C22 C21 H21B 109.6
H21A C21 H21B 108.2
C21 C22 H22A 109.5
C21 C22 H22B 109.5
H22A C22 H22B 109.5
C21 C22 H22C 109.5
H22A C22 H22C 109.5
H22B C22 H22C 109.5
O1 C23 H23A 109.5
O1 C23 H23B 109.5
H23A C23 H23B 109.5
O1 C23 H23C 109.5
H23A C23 H23C 109.5
H23B C23 H23C 109.5
O3 C24 H24A 109.5
O3 C24 H24B 109.5
H24A C24 H24B 109.5
O3 C24 H24C 109.5
H24A C24 H24C 109.5
H24B C24 H24C 109.5

loop_
_geom_bond_atom_site_label_1
_geom_bond_atom_site_label_2
_geom_bond_distance
O1 C2 1.368(4)
O1 C23 1.425(4)
O2 C3 1.379(4)
O2 H2 0.8400
O3 C13 1.368(4)
O3 C24 1.431(4)
O4 C12 1.380(4)
O4 H4A 0.8400
O5 C17 1.219(4)
O6 C17 1.315(4)
O6 C18 1.532(5)
O7 C20 1.194(4)
O8 C20 1.347(4)
O8 C21 1.460(4)
C1 C9 1.383(4)
C1 C2 1.384(4)
C1 H1 0.9500
C2 C3 1.404(4)
C3 C4 1.378(5)
C4 C5 1.392(5)
C4 H4 0.9500
C5 C9 1.393(5)
C5 C6 1.528(5)
C6 C16 1.503(5)
C6 C7 1.553(5)
C6 H6 1.0000
C7 C20 1.508(4)
C7 C8 1.547(4)
C7 H7 1.0000
C8 C10 1.517(4)
C8 C9 1.524(4)
C8 H8 1.0000
C10 C15 1.390(4)
C10 C11 1.399(5)
C11 C12 1.376(5)
C11 H11 0.9500
C12 C13 1.400(5)
C13 C14 1.387(5)
C14 C15 1.400(5)
C14 H14 0.9500
C15 H15 0.9500
C16 C17 1.514(5)
C16 H16A 0.9900
C16 H16B 0.9900
C18 C19 1.522(7)
C18 H18A 0.9900
C18 H18B 0.9900
C19 H19A 0.9800
C19 H19B 0.9800
C19 H19C 0.9800
C21 C22 1.496(6)
C21 H21A 0.9900
C21 H21B 0.9900
C22 H22A 0.9800
C22 H22B 0.9800
C22 H22C 0.9800
C23 H23A 0.9800
C23 H23B 0.9800
C23 H23C 0.9800
C24 H24A 0.9800
C24 H24B 0.9800
C24 H24C 0.9800

loop_
_geom_torsion_atom_site_label_1
_geom_torsion_atom_site_label_2
_geom_torsion_atom_site_label_3
_geom_torsion_atom_site_label_4
_geom_torsion
C23 O1 C2 C1 13.6(5)
C23 O1 C2 C3 -165.2(3)
C9 C1 C2 O1 -178.5(3)
C9 C1 C2 C3 0.2(5)
O1 C2 C3 C4 176.8(3)
C1 C2 C3 C4 -2.1(5)
O1 C2 C3 O2 -0.6(4)
C1 C2 C3 O2 -179.4(3)
O2 C3 C4 C5 178.9(3)
C2 C3 C4 C5 1.5(5)
C3 C4 C5 C9 0.8(5)
C3 C4 C5 C6 -179.9(4)
C4 C5 C6 C16 -72.8(5)
C9 C5 C6 C16 106.6(4)
C4 C5 C6 C7 164.2(4)
C9 C5 C6 C7 -16.4(4)
C16 C6 C7 C20 34.6(4)
C5 C6 C7 C20 154.9(3)
C16 C6 C7 C8 -93.7(3)
C5 C6 C7 C8 26.6(4)
C20 C7 C8 C10 83.9(4)
C6 C7 C8 C10 -148.6(3)
C20 C7 C8 C9 -154.1(3)
C6 C7 C8 C9 -26.6(3)
C2 C1 C9 C5 2.2(5)
C2 C1 C9 C8 179.8(3)
C4 C5 C9 C1 -2.7(5)
C6 C5 C9 C1 177.9(3)
C4 C5 C9 C8 179.3(3)
C6 C5 C9 C8 -0.1(4)
C10 C8 C9 C1 -38.2(4)
C7 C8 C9 C1 -161.2(3)
C10 C8 C9 C5 139.6(3)
C7 C8 C9 C5 16.6(3)
C9 C8 C10 C15 121.3(3)
C7 C8 C10 C15 -123.5(3)
C9 C8 C10 C11 -56.3(4)
C7 C8 C10 C11 59.0(4)
C15 C10 C11 C12 0.0(5)
C8 C10 C11 C12 177.7(3)
C10 C11 C12 O4 -179.5(3)
C10 C11 C12 C13 -1.9(5)
C24 O3 C13 C14 -7.2(5)
C24 O3 C13 C12 172.1(3)
C11 C12 C13 O3 -176.5(3)
O4 C12 C13 O3 1.0(4)
C11 C12 C13 C14 2.8(5)
O4 C12 C13 C14 -179.7(3)
O3 C13 C14 C15 177.3(3)
C12 C13 C14 C15 -2.0(5)
C11 C10 C15 C14 0.8(5)
C8 C10 C15 C14 -176.8(3)
C13 C14 C15 C10 0.2(5)
C5 C6 C16 C17 74.4(4)
C7 C6 C16 C17 -171.1(3)
C18 O6 C17 O5 0.0(5)
C18 O6 C17 C16 -178.7(3)
C6 C16 C17 O5 20.4(5)
C6 C16 C17 O6 -160.8(3)
C17 O6 C18 C19 -80.9(4)
C21 O8 C20 O7 3.7(5)
C21 O8 C20 C7 -174.8(3)
C8 C7 C20 O7 24.7(5)
C6 C7 C20 O7 -99.7(4)
C8 C7 C20 O8 -156.8(3)
C6 C7 C20 O8 78.8(4)
C20 O8 C21 C22 93.2(4)
